data_4126079
loop_
_publ_author_name
'Dziedzic, Rafal Miroslaw'
'Martin, Joshua L.'
'Axtell, Jonathan C.'
'Saleh, Liban M. A.'
'Ong, Ta-Chung'
'Yang, Yun-Fang'
'Messina, Marco S.'
'Rheingold, Arnold L.'
'Houk, Kendall N.'
'Spokoyny, Alexander M.'

_publ_section_title
;
 Cage-walking: Vertex Differentiation by Palladium-Catalyzed Isomerization
 of B(9)-Bromo-meta-Carborane.
;
_journal_name_full 'Journal of the American Chemical Society'
_journal_paper_doi 10.1021/jacs.7b04080
_journal_year 2017
_chemical_formula_moiety 'C10 H15 B10 N O2'
_chemical_formula_sum 'C10 H15 B10 N O2'
_chemical_formula_weight 289.33
_space_group_crystal_system monoclinic
_space_group_IT_number 14
_space_group_name_Hall '-P 2ybc'
_space_group_name_H-M_alt 'P 1 21/c 1'
_symmetry_space_group_name_Hall '-P 2ybc'
_symmetry_space_group_name_H-M 'P 1 21/c 1'
_atom_sites_solution_hydrogens difmap
_atom_sites_solution_primary direct
_audit_creation_date 2016-06-03
_audit_creation_method
;
Olex2 1.2
(compiled 2016.02.19 svn.r3266 for OlexSys, GUI svn.r5155)
;
_cell_angle_alpha 90
_cell_angle_beta 96.5400(10)
_cell_angle_gamma 90
_cell_formula_units_Z 4
_cell_length_a 7.08280(10)
_cell_length_b 7.54140(10)
_cell_length_c 27.6234(5)
_cell_measurement_reflns_used 2806
_cell_measurement_temperature 100
_cell_measurement_theta_max 68.08
_cell_measurement_theta_min 3.22
_cell_volume 1465.88(4)
_computing_molecular_graphics 'Olex2 (Dolomanov et al., 2009)'
_computing_publication_material 'Olex2 (Dolomanov et al., 2009)'
_computing_structure_refinement 'XL (Sheldrick, 2008)'
_computing_structure_solution 'ShelXS (Sheldrick, 2008)'
_diffrn_ambient_temperature 100.0
_diffrn_measured_fraction_theta_full 0.971
_diffrn_measured_fraction_theta_max 0.968
_diffrn_measurement_device_type 'Bruker APEX-II CCD'
_diffrn_measurement_method '\f and \w scans'
_diffrn_radiation_type CuK\a
_diffrn_radiation_wavelength 1.54178
_diffrn_reflns_av_R_equivalents 0.0964
_diffrn_reflns_av_unetI/netI 0.0479
_diffrn_reflns_Laue_measured_fraction_full 0.971
_diffrn_reflns_Laue_measured_fraction_max 0.968
_diffrn_reflns_limit_h_max 8
_diffrn_reflns_limit_h_min -4
_diffrn_reflns_limit_k_max 9
_diffrn_reflns_limit_k_min -8
_diffrn_reflns_limit_l_max 33
_diffrn_reflns_limit_l_min -33
_diffrn_reflns_number 4703
_diffrn_reflns_point_group_measured_fraction_full 0.971
_diffrn_reflns_point_group_measured_fraction_max 0.968
_diffrn_reflns_theta_full 67.679
_diffrn_reflns_theta_max 68.043
_diffrn_reflns_theta_min 3.221
_diffrn_standards_number 0
_exptl_absorpt_coefficient_mu 0.574
_exptl_absorpt_correction_T_max 0.1776
_exptl_absorpt_correction_T_min 0.1453
_exptl_absorpt_correction_type multi-scan
_exptl_absorpt_process_details sadabs
_exptl_crystal_colour colourless
_exptl_crystal_colour_primary colourless
_exptl_crystal_density_diffrn 1.311
_exptl_crystal_description block
_exptl_crystal_F_000 592
_exptl_crystal_size_max 0.23
_exptl_crystal_size_mid 0.17
_exptl_crystal_size_min 0.1
_refine_diff_density_max 0.313
_refine_diff_density_min -0.382
_refine_diff_density_rms 0.067
_refine_ls_extinction_method none
_refine_ls_goodness_of_fit_ref 1.043
_refine_ls_hydrogen_treatment refall
_refine_ls_matrix_type full
_refine_ls_number_parameters 268
_refine_ls_number_reflns 2596
_refine_ls_number_restraints 1
_refine_ls_restrained_S_all 1.043
_refine_ls_R_factor_all 0.0646
_refine_ls_R_factor_gt 0.0580
_refine_ls_shift/su_max 0.001
_refine_ls_shift/su_mean 0.000
_refine_ls_structure_factor_coef Fsqd
_refine_ls_weighting_details 'w=1/[\s^2^(Fo^2^)+(0.1075P)^2^+0.4351P] where P=(Fo^2^+2Fc^2^)/3'
_refine_ls_weighting_scheme calc
_refine_ls_wR_factor_gt 0.1585
_refine_ls_wR_factor_ref 0.1657
_reflns_Friedel_coverage 0.000
_reflns_number_gt 2220
_reflns_number_total 2596
_reflns_threshold_expression 'I > 2\s(I)'
_cod_data_source_file ja7b04080_si_002.cif
_cod_data_source_block spok37_a
_cod_database_code 4126079
_shelx_space_group_comment
;
The symmetry employed for this shelxl refinement is uniquely defined
by the following loop, which should always be used as a source of
symmetry information in preference to the above space-group names.
They are only intended as comments.
;
_shelx_estimated_absorpt_t_max 0.945
_shelx_estimated_absorpt_t_min 0.879
_olex2_refinement_description
;
1. Restrained distances
 C2-H2
 0.9 with sigma of 0.001
;
_shelx_shelxl_version_number 2014/7
_olex2_submission_special_instructions 'No special instructions were received'

loop_
_space_group_symop_operation_xyz
'x, y, z'
'-x, y+1/2, -z+1/2'
'-x, -y, -z'
'x, -y-1/2, z-1/2'

loop_
_atom_site_label
_atom_site_type_symbol
_atom_site_fract_x
_atom_site_fract_y
_atom_site_fract_z
_atom_site_U_iso_or_equiv
_atom_site_adp_type
_atom_site_occupancy
_atom_site_site_symmetry_order
_atom_site_calc_flag
_atom_site_refinement_flags_posn
O1 O 0.6974(2) -0.05602(17) 0.58804(5) 0.0233(4) Uani 1 1 d .
O2 O 0.7871(3) 0.49830(18) 0.52649(5) 0.0366(4) Uani 1 1 d .
N1 N 0.7352(2) 0.24246(19) 0.57004(5) 0.0177(4) Uani 1 1 d .
C1 C 0.7237(3) 0.5444(2) 0.62839(6) 0.0186(4) Uani 1 1 d .
H1 H 0.727(3) 0.625(3) 0.6018(8) 0.021(5) Uiso 1 1 d .
C2 C 0.5300(3) 0.4143(3) 0.69820(8) 0.0319(5) Uani 1 1 d D
H2 H 0.422(2) 0.405(4) 0.7121(9) 0.060(9) Uiso 1 1 d D
C3 C 0.7227(3) 0.0590(2) 0.55915(6) 0.0164(4) Uani 1 1 d .
C4 C 0.7479(2) 0.0415(2) 0.50651(6) 0.0164(4) Uani 1 1 d .
C5 C 0.7541(3) -0.1083(3) 0.47770(7) 0.0196(4) Uani 1 1 d .
H5 H 0.739(3) -0.230(3) 0.4903(8) 0.023(5) Uiso 1 1 d .
C6 C 0.7900(3) -0.0817(2) 0.42976(7) 0.0212(4) Uani 1 1 d .
H6 H 0.799(3) -0.191(3) 0.4082(8) 0.026(6) Uiso 1 1 d .
C7 C 0.8192(3) 0.0873(3) 0.41150(7) 0.0227(4) Uani 1 1 d .
H7 H 0.847(3) 0.096(3) 0.3773(8) 0.019(5) Uiso 1 1 d .
C8 C 0.8126(3) 0.2359(3) 0.44081(7) 0.0227(4) Uani 1 1 d .
H8 H 0.843(3) 0.358(3) 0.4285(8) 0.022(5) Uiso 1 1 d .
C9 C 0.7759(3) 0.2089(2) 0.48839(6) 0.0182(4) Uani 1 1 d .
C10 C 0.7683(3) 0.3388(2) 0.52832(6) 0.0211(4) Uani 1 1 d .
B1 B 0.7302(3) 0.3192(3) 0.61972(7) 0.0172(4) Uani 1 1 d .
B2 B 0.5232(3) 0.4286(3) 0.63566(8) 0.0205(5) Uani 1 1 d .
H2A H 0.396(4) 0.443(3) 0.6074(9) 0.038(7) Uiso 1 1 d .
B3 B 0.6025(3) 0.2306(3) 0.66631(8) 0.0197(5) Uani 1 1 d .
H3 H 0.516(3) 0.115(3) 0.6623(8) 0.028(6) Uiso 1 1 d .
B4 B 0.8581(3) 0.2360(3) 0.67440(7) 0.0184(4) Uani 1 1 d .
H4 H 0.954(3) 0.119(3) 0.6765(8) 0.026(6) Uiso 1 1 d .
B5 B 0.9308(3) 0.4365(3) 0.64877(8) 0.0184(5) Uani 1 1 d .
H5A H 1.049(3) 0.453(3) 0.6318(8) 0.027(6) Uiso 1 1 d .
B6 B 0.7280(3) 0.2942(3) 0.72319(8) 0.0224(5) Uani 1 1 d .
H6A H 0.723(3) 0.213(3) 0.7535(8) 0.029(6) Uiso 1 1 d .
B7 B 0.9236(3) 0.4216(3) 0.71116(8) 0.0210(5) Uani 1 1 d .
H7A H 1.043(4) 0.429(3) 0.7320(10) 0.046(8) Uiso 1 1 d .
B8 B 0.8473(3) 0.6174(3) 0.68117(8) 0.0220(5) Uani 1 1 d .
H8A H 0.927(3) 0.742(3) 0.6830(8) 0.039(7) Uiso 1 1 d .
B9 B 0.5954(3) 0.6125(3) 0.67351(8) 0.0239(5) Uani 1 1 d .
H9 H 0.512(3) 0.739(3) 0.6720(8) 0.034(6) Uiso 1 1 d .
B10 B 0.7224(3) 0.5287(3) 0.72679(8) 0.0239(5) Uani 1 1 d .
H10 H 0.709(4) 0.589(3) 0.7589(9) 0.037(7) Uiso 1 1 d .

loop_
_atom_site_aniso_label
_atom_site_aniso_U_11
_atom_site_aniso_U_22
_atom_site_aniso_U_33
_atom_site_aniso_U_23
_atom_site_aniso_U_13
_atom_site_aniso_U_12
O1 0.0386(8) 0.0102(7) 0.0214(7) 0.0047(5) 0.0042(6) -0.0002(5)
O2 0.0773(12) 0.0096(8) 0.0244(8) 0.0028(6) 0.0119(8) -0.0034(7)
N1 0.0294(8) 0.0078(8) 0.0153(8) 0.0025(6) 0.0004(6) 0.0000(6)
C1 0.0281(10) 0.0096(9) 0.0175(9) 0.0023(7) -0.0004(7) 0.0005(7)
C2 0.0408(12) 0.0224(11) 0.0324(12) -0.0010(9) 0.0037(10) 0.0012(9)
C3 0.0222(9) 0.0081(9) 0.0180(9) 0.0022(6) -0.0020(7) 0.0013(7)
C4 0.0200(8) 0.0112(9) 0.0170(9) 0.0010(7) -0.0020(7) 0.0014(7)
C5 0.0226(9) 0.0127(10) 0.0226(9) -0.0009(7) -0.0012(7) -0.0009(7)
C6 0.0246(9) 0.0162(10) 0.0216(10) -0.0051(7) -0.0025(7) 0.0009(7)
C7 0.0296(10) 0.0227(10) 0.0149(9) 0.0004(7) -0.0014(7) 0.0027(8)
C8 0.0349(10) 0.0145(10) 0.0181(9) 0.0039(7) 0.0004(7) 0.0013(8)
C9 0.0262(9) 0.0103(9) 0.0171(9) 0.0026(7) -0.0015(7) 0.0009(7)
C10 0.0355(10) 0.0085(9) 0.0189(9) 0.0045(7) 0.0010(7) -0.0002(7)
B1 0.0260(10) 0.0086(10) 0.0164(10) 0.0025(8) -0.0004(8) 0.0015(8)
B2 0.0241(11) 0.0118(11) 0.0249(11) 0.0005(8) 0.0005(8) 0.0017(8)
B3 0.0258(10) 0.0119(10) 0.0213(10) 0.0001(8) 0.0030(8) -0.0008(8)
B4 0.0248(10) 0.0126(10) 0.0173(10) 0.0022(8) 0.0007(8) 0.0007(8)
B5 0.0237(10) 0.0132(10) 0.0179(10) 0.0003(7) 0.0006(8) -0.0009(8)
B6 0.0342(12) 0.0148(10) 0.0181(10) 0.0018(8) 0.0027(9) 0.0000(9)
B7 0.0345(12) 0.0132(10) 0.0154(10) -0.0009(8) 0.0028(9) -0.0017(9)
B8 0.0335(11) 0.0128(10) 0.0193(10) -0.0012(8) 0.0003(8) -0.0034(9)
B9 0.0333(12) 0.0129(10) 0.0258(11) -0.0006(8) 0.0041(9) 0.0018(9)
B10 0.0343(12) 0.0145(10) 0.0228(11) -0.0006(9) 0.0024(9) -0.0007(9)

loop_
_atom_type_symbol
_atom_type_description
_atom_type_scat_dispersion_real
_atom_type_scat_dispersion_imag
_atom_type_scat_source
C C 0.0181 0.0091 'International Tables Vol C Tables 4.2.6.8 and 6.1.1.4'
H H 0.0000 0.0000 'International Tables Vol C Tables 4.2.6.8 and 6.1.1.4'
B B 0.0090 0.0039 'International Tables Vol C Tables 4.2.6.8 and 6.1.1.4'
N N 0.0311 0.0180 'International Tables Vol C Tables 4.2.6.8 and 6.1.1.4'
O O 0.0492 0.0322 'International Tables Vol C Tables 4.2.6.8 and 6.1.1.4'

loop_
_geom_angle_atom_site_label_1
_geom_angle_atom_site_label_2
_geom_angle_atom_site_label_3
_geom_angle
C3 N1 B1 124.47(15)
C10 N1 C3 110.07(15)
C10 N1 B1 125.28(15)
B1 C1 H1 121.3(13)
B2 C1 H1 120.8(13)
B2 C1 B1 62.84(12)
B2 C1 B5 114.34(14)
B2 C1 B8 114.83(15)
B2 C1 B9 62.98(13)
B5 C1 H1 117.4(13)
B5 C1 B1 62.66(11)
B8 C1 H1 113.3(13)
B8 C1 B1 114.82(14)
B8 C1 B5 62.36(12)
B8 C1 B9 62.70(13)
B9 C1 H1 115.5(13)
B9 C1 B1 115.18(15)
B9 C1 B5 114.23(15)
B2 C2 H2 120.3(18)
B2 C2 B3 61.44(12)
B2 C2 B6 111.00(17)
B2 C2 B9 61.92(13)
B2 C2 B10 110.94(17)
B3 C2 H2 118(2)
B6 C2 H2 118.6(19)
B6 C2 B3 61.29(13)
B9 C2 H2 121(2)
B9 C2 B3 112.27(16)
B9 C2 B6 111.46(17)
B10 C2 H2 120.6(19)
B10 C2 B3 111.39(17)
B10 C2 B6 61.41(13)
B10 C2 B9 60.98(13)
O1 C3 N1 124.92(17)
O1 C3 C4 128.71(17)
N1 C3 C4 106.37(14)
C5 C4 C3 130.35(16)
C9 C4 C3 108.12(15)
C9 C4 C5 121.47(17)
C4 C5 H5 122.9(12)
C4 C5 C6 116.79(17)
C6 C5 H5 120.3(12)
C5 C6 H6 118.1(13)
C5 C6 C7 121.78(18)
C7 C6 H6 120.1(13)
C6 C7 H7 117.4(12)
C8 C7 C6 120.73(18)
C8 C7 H7 121.8(12)
C7 C8 H8 121.1(12)
C9 C8 C7 117.29(18)
C9 C8 H8 121.4(12)
C4 C9 C8 121.94(17)
C4 C9 C10 108.41(15)
C8 C9 C10 129.59(17)
O2 C10 N1 125.22(17)
O2 C10 C9 127.74(17)
N1 C10 C9 107.03(15)
N1 B1 C1 121.01(15)
N1 B1 B2 120.87(15)
N1 B1 B3 125.78(16)
N1 B1 B4 125.37(15)
N1 B1 B5 120.28(16)
C1 B1 B2 58.08(11)
C1 B1 B3 104.23(14)
C1 B1 B4 104.40(14)
C1 B1 B5 58.61(11)
B2 B1 B3 59.73(12)
B2 B1 B4 107.84(14)
B2 B1 B5 107.13(15)
B4 B1 B3 60.53(11)
B4 B1 B5 59.49(11)
B5 B1 B3 107.70(14)
C1 B2 C2 102.81(15)
C1 B2 B1 59.07(12)
C1 B2 H2A 118.7(13)
C1 B2 B3 105.38(15)
C1 B2 B9 58.63(12)
C2 B2 B1 106.76(15)
C2 B2 H2A 128.8(14)
C2 B2 B3 59.94(12)
C2 B2 B9 59.11(12)
B1 B2 H2A 119.4(13)
B3 B2 B1 60.23(11)
B3 B2 H2A 126.7(13)
B3 B2 B9 108.77(15)
B9 B2 B1 108.49(15)
B9 B2 H2A 118.9(13)
C2 B3 B1 105.59(15)
C2 B3 B2 58.62(12)
C2 B3 H3 120.3(13)
C2 B3 B4 105.57(15)
C2 B3 B6 59.20(12)
B1 B3 H3 124.3(12)
B1 B3 B4 59.72(11)
B2 B3 B1 60.04(12)
B2 B3 H3 119.6(13)
B2 B3 B4 107.44(15)
B2 B3 B6 107.05(15)
B4 B3 H3 126.0(13)
B6 B3 B1 107.01(15)
B6 B3 H3 122.4(12)
B6 B3 B4 59.35(12)
B1 B4 B3 59.74(11)
B1 B4 H4 124.8(11)
B3 B4 H4 126.0(12)
B5 B4 B1 60.26(11)
B5 B4 B3 107.68(14)
B5 B4 H4 119.8(12)
B5 B4 B6 107.00(15)
B6 B4 B1 107.40(14)
B6 B4 B3 59.82(12)
B6 B4 H4 121.7(12)
B7 B4 B1 106.49(15)
B7 B4 B3 106.56(15)
B7 B4 H4 118.9(12)
B7 B4 B5 58.81(12)
B7 B4 B6 59.33(12)
C1 B5 B1 58.73(11)
C1 B5 B4 105.07(15)
C1 B5 H5A 120.6(13)
C1 B5 B7 103.67(15)
C1 B5 B8 58.52(11)
B1 B5 H5A 120.8(13)
B4 B5 B1 60.24(11)
B4 B5 H5A 125.9(13)
B7 B5 B1 107.63(15)
B7 B5 B4 60.28(12)
B7 B5 H5A 126.0(13)
B7 B5 B8 59.88(12)
B8 B5 B1 108.37(15)
B8 B5 B4 109.10(15)
B8 B5 H5A 118.5(13)
C2 B6 B3 59.51(12)
C2 B6 B4 106.96(15)
C2 B6 H6A 121.5(13)
C2 B6 B7 104.96(16)
C2 B6 B10 58.80(13)
B3 B6 H6A 119.3(13)
B4 B6 B3 60.83(12)
B4 B6 H6A 122.3(13)
B7 B6 B3 107.86(15)
B7 B6 B4 59.99(12)
B7 B6 H6A 125.3(13)
B7 B6 B10 59.04(13)
B10 B6 B3 107.83(15)
B10 B6 B4 107.87(15)
B10 B6 H6A 122.7(13)
B4 B7 H7A 122.9(16)
B5 B7 B4 60.91(12)
B5 B7 B6 109.78(15)
B5 B7 H7A 117.7(17)
B5 B7 B8 61.10(12)
B5 B7 B10 109.58(16)
B6 B7 B4 60.69(12)
B6 B7 H7A 125.1(16)
B8 B7 B4 110.58(15)
B8 B7 B6 110.21(16)
B8 B7 H7A 115.8(16)
B10 B7 B4 110.13(16)
B10 B7 B6 61.17(13)
B10 B7 H7A 120.8(16)
B10 B7 B8 60.41(13)
C1 B8 B5 59.13(11)
C1 B8 B7 103.48(15)
C1 B8 H8A 121.9(13)
C1 B8 B9 58.63(12)
C1 B8 B10 103.87(15)
B5 B8 H8A 119.0(13)
B5 B8 B9 108.25(15)
B7 B8 B5 59.02(12)
B7 B8 H8A 125.0(13)
B7 B8 B9 106.93(16)
B7 B8 B10 59.40(13)
B9 B8 H8A 122.0(13)
B10 B8 B5 107.11(15)
B10 B8 H8A 126.5(12)
B10 B8 B9 59.63(13)
C1 B9 C2 102.54(15)
C1 B9 B2 58.40(12)
C1 B9 B8 58.67(12)
C1 B9 H9 123.6(12)
C1 B9 B10 103.89(16)
C2 B9 B2 58.97(13)
C2 B9 B8 106.39(16)
C2 B9 H9 125.9(13)
C2 B9 B10 59.45(13)
B2 B9 H9 121.8(12)
B8 B9 B2 107.75(15)
B8 B9 H9 120.4(13)
B10 B9 B2 107.35(15)
B10 B9 B8 59.62(13)
B10 B9 H9 123.8(12)
C2 B10 B6 59.79(13)
C2 B10 B7 106.31(16)
C2 B10 B8 107.37(16)
C2 B10 B9 59.57(13)
C2 B10 H10 118.4(15)
B6 B10 H10 120.3(14)
B7 B10 B6 59.79(13)
B7 B10 B8 60.19(13)
B7 B10 B9 108.45(16)
B7 B10 H10 126.4(15)
B8 B10 B6 108.92(16)
B8 B10 H10 124.4(15)
B9 B10 B6 108.99(15)
B9 B10 B8 60.75(13)
B9 B10 H10 118.8(14)

loop_
_geom_bond_atom_site_label_1
_geom_bond_atom_site_label_2
_geom_bond_distance
O1 C3 1.206(2)
O2 C10 1.212(2)
N1 C3 1.417(2)
N1 C10 1.404(2)
N1 B1 1.493(2)
C1 H1 0.96(2)
C1 B1 1.717(3)
C1 B2 1.699(3)
C1 B5 1.715(3)
C1 B8 1.704(3)
C1 B9 1.703(3)
C2 H2 0.9004(11)
C2 B2 1.726(3)
C2 B3 1.750(3)
C2 B6 1.744(3)
C2 B9 1.728(3)
C2 B10 1.726(3)
C3 C4 1.491(3)
C4 C5 1.386(3)
C4 C9 1.381(2)
C5 H5 0.99(2)
C5 C6 1.391(3)
C6 H6 1.02(2)
C6 C7 1.395(3)
C7 H7 0.99(2)
C7 C8 1.386(3)
C8 H8 1.01(2)
C8 C9 1.384(3)
C9 C10 1.481(2)
B1 B2 1.781(3)
B1 B3 1.785(3)
B1 B4 1.784(3)
B1 B5 1.785(3)
B2 H2A 1.13(3)
B2 B3 1.776(3)
B2 B9 1.777(3)
B3 H3 1.07(2)
B3 B4 1.799(3)
B3 B6 1.781(3)
B4 H4 1.11(2)
B4 B5 1.771(3)
B4 B6 1.772(3)
B4 B7 1.760(3)
B5 H5A 1.01(2)
B5 B7 1.733(3)
B5 B8 1.770(3)
B6 H6A 1.04(2)
B6 B7 1.748(3)
B6 B10 1.772(3)
B7 H7A 0.97(3)
B7 B8 1.749(3)
B7 B10 1.735(3)
B8 H8A 1.09(3)
B8 B9 1.773(3)
B8 B10 1.753(3)
B9 H9 1.12(2)
B9 B10 1.753(3)
B10 H10 1.01(3)

loop_
_geom_torsion_atom_site_label_1
_geom_torsion_atom_site_label_2
_geom_torsion_atom_site_label_3
_geom_torsion_atom_site_label_4
_geom_torsion
O1 C3 C4 C5 -1.9(3)
O1 C3 C4 C9 -178.98(18)
N1 C3 C4 C5 177.71(18)
N1 C3 C4 C9 0.6(2)
N1 B1 B2 C1 -109.56(18)
N1 B1 B2 C2 155.30(17)
N1 B1 B2 B3 116.10(19)
N1 B1 B2 B9 -142.39(17)
N1 B1 B3 C2 -146.45(17)
N1 B1 B3 B2 -108.15(19)
N1 B1 B3 B4 114.4(2)
N1 B1 B3 B6 151.62(17)
N1 B1 B4 B3 -115.0(2)
N1 B1 B4 B5 107.4(2)
N1 B1 B4 B6 -152.56(18)
N1 B1 B4 B7 145.14(18)
N1 B1 B5 C1 110.04(18)
N1 B1 B5 B4 -115.72(18)
N1 B1 B5 B7 -154.39(16)
N1 B1 B5 B8 142.31(16)
C1 B1 B2 C2 -95.14(16)
C1 B1 B2 B3 -134.34(15)
C1 B1 B2 B9 -32.83(13)
C1 B1 B3 C2 0.48(18)
C1 B1 B3 B2 38.78(13)
C1 B1 B3 B4 -98.71(14)
C1 B1 B3 B6 -61.45(17)
C1 B1 B4 B3 98.42(15)
C1 B1 B4 B5 -39.16(13)
C1 B1 B4 B6 60.86(17)
C1 B1 B4 B7 -1.45(18)
C1 B1 B5 B4 134.24(15)
C1 B1 B5 B7 95.57(15)
C1 B1 B5 B8 32.27(13)
C1 B2 B3 C2 96.12(16)
C1 B2 B3 B1 -39.52(13)
C1 B2 B3 B4 -1.81(18)
C1 B2 B3 B6 60.64(18)
C1 B2 B9 C2 -131.88(16)
C1 B2 B9 B8 -33.07(14)
C1 B2 B9 B10 -95.92(17)
C1 B5 B7 B4 99.75(15)
C1 B5 B7 B6 62.44(18)
C1 B5 B7 B8 -40.32(14)
C1 B5 B7 B10 -2.97(19)
C1 B5 B8 B7 132.51(16)
C1 B5 B8 B9 33.31(14)
C1 B5 B8 B10 96.22(16)
C1 B8 B9 C2 94.92(16)
C1 B8 B9 B2 32.96(14)
C1 B8 B9 B10 133.05(16)
C1 B8 B10 C2 -1.6(2)
C1 B8 B10 B6 61.68(19)
C1 B8 B10 B7 97.64(16)
C1 B8 B10 B9 -39.99(14)
C1 B9 B10 C2 -96.53(16)
C1 B9 B10 B6 -61.55(19)
C1 B9 B10 B7 2.0(2)
C1 B9 B10 B8 40.01(14)
C2 B2 B3 B1 -135.63(16)
C2 B2 B3 B4 -97.92(16)
C2 B2 B3 B6 -35.48(15)
C2 B2 B9 C1 131.88(16)
C2 B2 B9 B8 98.81(17)
C2 B2 B9 B10 35.96(15)
C2 B3 B4 B1 -99.23(15)
C2 B3 B4 B5 -61.29(18)
C2 B3 B4 B6 38.47(14)
C2 B3 B4 B7 0.52(19)
C2 B3 B6 B4 -135.75(16)
C2 B3 B6 B7 -97.18(17)
C2 B3 B6 B10 -34.83(15)
C2 B6 B7 B4 -101.21(16)
C2 B6 B7 B5 -63.81(19)
C2 B6 B7 B8 1.7(2)
C2 B6 B7 B10 38.23(14)
C2 B6 B10 B7 -135.66(16)
C2 B6 B10 B8 -99.53(17)
C2 B6 B10 B9 -34.89(16)
C2 B9 B10 B6 34.98(15)
C2 B9 B10 B7 98.48(17)
C2 B9 B10 B8 136.54(16)
C3 N1 C10 O2 -179.36(19)
C3 N1 C10 C9 0.4(2)
C3 N1 B1 C1 -173.77(16)
C3 N1 B1 B2 -104.8(2)
C3 N1 B1 B3 -31.9(3)
C3 N1 B1 B4 44.7(3)
C3 N1 B1 B5 116.88(19)
C3 C4 C5 C6 -176.63(17)
C3 C4 C9 C8 176.97(17)
C3 C4 C9 C10 -0.4(2)
C4 C5 C6 C7 0.2(3)
C4 C9 C10 O2 179.8(2)
C4 C9 C10 N1 0.0(2)
C5 C4 C9 C8 -0.4(3)
C5 C4 C9 C10 -177.79(16)
C5 C6 C7 C8 -0.2(3)
C6 C7 C8 C9 -0.1(3)
C7 C8 C9 C4 0.4(3)
C7 C8 C9 C10 177.15(18)
C8 C9 C10 O2 2.7(3)
C8 C9 C10 N1 -177.09(19)
C9 C4 C5 C6 0.1(3)
C10 N1 C3 O1 179.01(17)
C10 N1 C3 C4 -0.64(19)
C10 N1 B1 C1 11.7(3)
C10 N1 B1 B2 80.6(2)
C10 N1 B1 B3 153.58(18)
C10 N1 B1 B4 -129.83(19)
C10 N1 B1 B5 -57.7(2)
B1 N1 C3 O1 3.8(3)
B1 N1 C3 C4 -175.89(15)
B1 N1 C10 O2 -4.2(3)
B1 N1 C10 C9 175.60(16)
B1 C1 B2 C2 102.04(15)
B1 C1 B2 B3 40.09(13)
B1 C1 B2 B9 142.97(15)
B1 C1 B5 B4 -40.10(13)
B1 C1 B5 B7 -102.53(15)
B1 C1 B5 B8 -143.54(15)
B1 C1 B8 B5 35.56(15)
B1 C1 B8 B7 -5.0(2)
B1 C1 B8 B9 -106.78(17)
B1 C1 B8 B10 -66.29(19)
B1 C1 B9 C2 4.5(2)
B1 C1 B9 B2 -36.30(15)
B1 C1 B9 B8 106.22(16)
B1 C1 B9 B10 65.73(19)
B1 B2 B3 C2 135.63(16)
B1 B2 B3 B4 37.71(13)
B1 B2 B3 B6 100.16(16)
B1 B2 B9 C1 33.00(13)
B1 B2 B9 C2 -98.88(16)
B1 B2 B9 B8 -0.1(2)
B1 B2 B9 B10 -62.91(19)
B1 B3 B4 B5 37.94(14)
B1 B3 B4 B6 137.70(15)
B1 B3 B4 B7 99.75(15)
B1 B3 B6 C2 98.33(16)
B1 B3 B6 B4 -37.43(14)
B1 B3 B6 B7 1.15(19)
B1 B3 B6 B10 63.50(18)
B1 B4 B5 C1 39.36(13)
B1 B4 B5 B7 136.72(16)
B1 B4 B5 B8 100.73(16)
B1 B4 B6 C2 -1.4(2)
B1 B4 B6 B3 37.53(14)
B1 B4 B6 B7 -99.21(16)
B1 B4 B6 B10 -63.34(18)
B1 B4 B7 B5 -38.38(14)
B1 B4 B7 B6 100.78(15)
B1 B4 B7 B8 -1.5(2)
B1 B4 B7 B10 63.42(18)
B1 B5 B7 B4 38.65(14)
B1 B5 B7 B6 1.3(2)
B1 B5 B7 B8 -101.42(16)
B1 B5 B7 B10 -64.07(18)
B1 B5 B8 C1 -32.35(13)
B1 B5 B8 B7 100.15(16)
B1 B5 B8 B9 0.96(19)
B1 B5 B8 B10 63.86(18)
B2 C1 B1 N1 109.32(19)
B2 C1 B1 B3 -39.59(13)
B2 C1 B1 B4 -102.28(15)
B2 C1 B1 B5 -141.87(15)
B2 C1 B5 B1 37.09(15)
B2 C1 B5 B4 -3.0(2)
B2 C1 B5 B7 -65.44(18)
B2 C1 B5 B8 -106.46(17)
B2 C1 B8 B5 105.68(16)
B2 C1 B8 B7 65.14(19)
B2 C1 B8 B9 -36.67(15)
B2 C1 B8 B10 3.8(2)
B2 C1 B9 C2 40.81(14)
B2 C1 B9 B8 142.53(15)
B2 C1 B9 B10 102.04(16)
B2 C2 B3 B1 38.97(14)
B2 C2 B3 B4 101.22(16)
B2 C2 B3 B6 139.76(16)
B2 C2 B6 B3 -37.42(15)
B2 C2 B6 B4 2.1(2)
B2 C2 B6 B7 64.77(19)
B2 C2 B6 B10 103.11(18)
B2 C2 B9 C1 -40.51(14)
B2 C2 B9 B8 -101.18(16)
B2 C2 B9 B10 -139.39(17)
B2 C2 B10 B6 -103.20(18)
B2 C2 B10 B7 -64.20(19)
B2 C2 B10 B8 -1.0(2)
B2 C2 B10 B9 37.95(15)
B2 B1 B3 C2 -38.30(14)
B2 B1 B3 B4 -137.49(15)
B2 B1 B3 B6 -100.23(16)
B2 B1 B4 B3 37.81(13)
B2 B1 B4 B5 -99.77(16)
B2 B1 B4 B6 0.25(19)
B2 B1 B4 B7 -62.06(18)
B2 B1 B5 C1 -33.26(13)
B2 B1 B5 B4 100.98(15)
B2 B1 B5 B7 62.31(17)
B2 B1 B5 B8 -0.99(18)
B2 B3 B4 B1 -37.85(14)
B2 B3 B4 B5 0.09(19)
B2 B3 B4 B6 99.85(16)
B2 B3 B4 B7 61.90(17)
B2 B3 B6 C2 35.23(15)
B2 B3 B6 B4 -100.52(16)
B2 B3 B6 B7 -61.95(19)
B2 B3 B6 B10 0.4(2)
B2 B9 B10 C2 -35.76(15)
B2 B9 B10 B6 -0.8(2)
B2 B9 B10 B7 62.7(2)
B2 B9 B10 B8 100.78(17)
B3 C2 B2 C1 -100.53(15)
B3 C2 B2 B1 -39.34(14)
B3 C2 B2 B9 -141.21(17)
B3 C2 B6 B4 39.56(15)
B3 C2 B6 B7 102.19(16)
B3 C2 B6 B10 140.53(16)
B3 C2 B9 C1 -4.0(2)
B3 C2 B9 B2 36.48(15)
B3 C2 B9 B8 -64.7(2)
B3 C2 B9 B10 -102.91(19)
B3 C2 B10 B6 -36.78(15)
B3 C2 B10 B7 2.2(2)
B3 C2 B10 B8 65.4(2)
B3 C2 B10 B9 104.37(18)
B3 B1 B2 C1 134.34(15)
B3 B1 B2 C2 39.20(14)
B3 B1 B2 B9 101.51(16)
B3 B1 B4 B5 -137.58(15)
B3 B1 B4 B6 -37.56(14)
B3 B1 B4 B7 -99.87(16)
B3 B1 B5 C1 -96.18(15)
B3 B1 B5 B4 38.06(14)
B3 B1 B5 B7 -0.60(19)
B3 B1 B5 B8 -63.91(17)
B3 B2 B9 C1 96.95(16)
B3 B2 B9 C2 -34.93(15)
B3 B2 B9 B8 63.88(19)
B3 B2 B9 B10 1.0(2)
B3 B4 B5 C1 1.65(18)
B3 B4 B5 B1 -37.71(13)
B3 B4 B5 B7 99.01(16)
B3 B4 B5 B8 63.02(18)
B3 B4 B6 C2 -38.95(14)
B3 B4 B6 B7 -136.74(15)
B3 B4 B6 B10 -100.87(16)
B3 B4 B7 B5 -100.98(15)
B3 B4 B7 B6 38.18(14)
B3 B4 B7 B8 -64.09(19)
B3 B4 B7 B10 0.82(19)
B3 B6 B7 B4 -38.96(14)
B3 B6 B7 B5 -1.6(2)
B3 B6 B7 B8 63.92(19)
B3 B6 B7 B10 100.48(16)
B3 B6 B10 C2 35.12(15)
B3 B6 B10 B7 -100.53(16)
B3 B6 B10 B8 -64.41(19)
B3 B6 B10 B9 0.2(2)
B4 B1 B2 C1 96.17(15)
B4 B1 B2 C2 1.03(19)
B4 B1 B2 B3 -38.17(14)
B4 B1 B2 B9 63.34(18)
B4 B1 B3 C2 99.19(16)
B4 B1 B3 B2 137.49(15)
B4 B1 B3 B6 37.26(14)
B4 B1 B5 C1 -134.24(15)
B4 B1 B5 B7 -38.67(14)
B4 B1 B5 B8 -101.97(16)
B4 B3 B6 C2 135.75(16)
B4 B3 B6 B7 38.57(14)
B4 B3 B6 B10 100.93(16)
B4 B5 B7 B6 -37.30(14)
B4 B5 B7 B8 -140.06(16)
B4 B5 B7 B10 -102.72(17)
B4 B5 B8 C1 -96.35(16)
B4 B5 B8 B7 36.16(15)
B4 B5 B8 B9 -63.03(18)
B4 B5 B8 B10 -0.1(2)
B4 B6 B7 B5 37.40(14)
B4 B6 B7 B8 102.88(16)
B4 B6 B7 B10 139.43(15)
B4 B6 B10 C2 99.39(17)
B4 B6 B10 B7 -36.27(14)
B4 B6 B10 B8 -0.1(2)
B4 B6 B10 B9 64.50(19)
B4 B7 B8 C1 3.8(2)
B4 B7 B8 B5 -36.81(15)
B4 B7 B8 B9 64.67(19)
B4 B7 B8 B10 102.10(17)
B4 B7 B10 C2 -1.8(2)
B4 B7 B10 B6 37.15(14)
B4 B7 B10 B8 -102.85(16)
B4 B7 B10 B9 -64.54(19)
B5 C1 B1 N1 -108.81(19)
B5 C1 B1 B2 141.87(15)
B5 C1 B1 B3 102.28(15)
B5 C1 B1 B4 39.59(13)
B5 C1 B2 C2 65.02(18)
B5 C1 B2 B1 -37.01(14)
B5 C1 B2 B3 3.1(2)
B5 C1 B2 B9 105.96(17)
B5 C1 B8 B7 -40.54(14)
B5 C1 B8 B9 -142.35(15)
B5 C1 B8 B10 -101.85(16)
B5 C1 B9 C2 -65.31(19)
B5 C1 B9 B2 -106.13(17)
B5 C1 B9 B8 36.40(15)
B5 C1 B9 B10 -4.1(2)
B5 B1 B2 C1 33.48(13)
B5 B1 B2 C2 -61.66(17)
B5 B1 B2 B3 -100.86(15)
B5 B1 B2 B9 0.65(19)
B5 B1 B3 C2 61.59(18)
B5 B1 B3 B2 99.89(16)
B5 B1 B3 B4 -37.60(13)
B5 B1 B3 B6 -0.34(19)
B5 B1 B4 B3 137.58(15)
B5 B1 B4 B6 100.01(16)
B5 B1 B4 B7 37.71(14)
B5 B4 B6 C2 61.98(18)
B5 B4 B6 B3 100.93(15)
B5 B4 B6 B7 -35.80(14)
B5 B4 B6 B10 0.07(19)
B5 B4 B7 B6 139.16(16)
B5 B4 B7 B8 36.89(15)
B5 B4 B7 B10 101.80(17)
B5 B7 B8 C1 40.59(14)
B5 B7 B8 B9 101.48(16)
B5 B7 B8 B10 138.91(16)
B5 B7 B10 C2 63.37(19)
B5 B7 B10 B6 102.37(16)
B5 B7 B10 B8 -37.64(14)
B5 B7 B10 B9 0.7(2)
B5 B8 B9 C1 -33.51(13)
B5 B8 B9 C2 61.41(19)
B5 B8 B9 B2 -0.6(2)
B5 B8 B9 B10 99.54(16)
B5 B8 B10 C2 -63.08(19)
B5 B8 B10 B6 0.2(2)
B5 B8 B10 B7 36.13(14)
B5 B8 B10 B9 -101.50(16)
B6 C2 B2 C1 -63.16(18)
B6 C2 B2 B1 -2.0(2)
B6 C2 B2 B3 37.36(15)
B6 C2 B2 B9 -103.85(18)
B6 C2 B3 B1 -100.79(15)
B6 C2 B3 B2 -139.76(16)
B6 C2 B3 B4 -38.54(14)
B6 C2 B9 C1 62.59(19)
B6 C2 B9 B2 103.10(18)
B6 C2 B9 B8 1.9(2)
B6 C2 B9 B10 -36.29(16)
B6 C2 B10 B7 39.00(15)
B6 C2 B10 B8 102.18(17)
B6 C2 B10 B9 141.15(17)
B6 B3 B4 B1 -137.70(15)
B6 B3 B4 B5 -99.76(16)
B6 B3 B4 B7 -37.95(14)
B6 B4 B5 C1 -61.33(17)
B6 B4 B5 B1 -100.69(15)
B6 B4 B5 B7 36.03(14)
B6 B4 B5 B8 0.04(19)
B6 B4 B7 B5 -139.16(16)
B6 B4 B7 B8 -102.26(18)
B6 B4 B7 B10 -37.36(14)
B6 B7 B8 C1 -61.45(18)
B6 B7 B8 B5 -102.04(17)
B6 B7 B8 B9 -0.6(2)
B6 B7 B8 B10 36.87(15)
B6 B7 B10 C2 -39.00(15)
B6 B7 B10 B8 -140.01(16)
B6 B7 B10 B9 -101.70(17)
B7 B4 B5 C1 -97.36(16)
B7 B4 B5 B1 -136.72(16)
B7 B4 B5 B8 -35.99(15)
B7 B4 B6 C2 97.79(17)
B7 B4 B6 B3 136.74(15)
B7 B4 B6 B10 35.87(14)
B7 B5 B8 C1 -132.51(16)
B7 B5 B8 B9 -99.19(17)
B7 B5 B8 B10 -36.29(15)
B7 B6 B10 C2 135.66(16)
B7 B6 B10 B8 36.13(15)
B7 B6 B10 B9 100.77(17)
B7 B8 B9 C1 -95.73(16)
B7 B8 B9 C2 -0.80(19)
B7 B8 B9 B2 -62.77(19)
B7 B8 B9 B10 37.33(14)
B7 B8 B10 C2 -99.21(17)
B7 B8 B10 B6 -35.96(14)
B7 B8 B10 B9 -137.63(16)
B8 C1 B1 N1 -144.26(17)
B8 C1 B1 B2 106.42(17)
B8 C1 B1 B3 66.83(18)
B8 C1 B1 B4 4.1(2)
B8 C1 B1 B5 -35.45(15)
B8 C1 B2 C2 -4.4(2)
B8 C1 B2 B1 -106.41(16)
B8 C1 B2 B3 -66.33(18)
B8 C1 B2 B9 36.56(15)
B8 C1 B5 B1 143.54(15)
B8 C1 B5 B4 103.45(16)
B8 C1 B5 B7 41.02(14)
B8 C1 B9 C2 -101.72(16)
B8 C1 B9 B2 -142.53(15)
B8 C1 B9 B10 -40.49(14)
B8 B5 B7 B4 140.06(16)
B8 B5 B7 B6 102.76(17)
B8 B5 B7 B10 37.34(15)
B8 B7 B10 C2 101.00(17)
B8 B7 B10 B6 140.01(16)
B8 B7 B10 B9 38.31(15)
B8 B9 B10 C2 -136.54(16)
B8 B9 B10 B6 -101.56(17)
B8 B9 B10 B7 -38.06(15)
B9 C1 B1 N1 145.67(17)
B9 C1 B1 B2 36.35(15)
B9 C1 B1 B3 -3.24(19)
B9 C1 B1 B4 -65.92(18)
B9 C1 B1 B5 -105.51(17)
B9 C1 B2 C2 -40.94(14)
B9 C1 B2 B1 -142.97(15)
B9 C1 B2 B3 -102.89(16)
B9 C1 B5 B1 107.01(16)
B9 C1 B5 B4 66.91(18)
B9 C1 B5 B7 4.5(2)
B9 C1 B5 B8 -36.53(15)
B9 C1 B8 B5 142.35(15)
B9 C1 B8 B7 101.81(16)
B9 C1 B8 B10 40.49(14)
B9 C2 B2 C1 40.69(14)
B9 C2 B2 B1 101.87(16)
B9 C2 B2 B3 141.21(17)
B9 C2 B3 B1 2.3(2)
B9 C2 B3 B2 -36.68(16)
B9 C2 B3 B4 64.5(2)
B9 C2 B3 B6 103.09(19)
B9 C2 B6 B3 -104.42(18)
B9 C2 B6 B4 -64.9(2)
B9 C2 B6 B7 -2.2(2)
B9 C2 B6 B10 36.11(15)
B9 C2 B10 B6 -141.15(17)
B9 C2 B10 B7 -102.15(17)
B9 C2 B10 B8 -38.97(15)
B9 B2 B3 C2 34.59(15)
B9 B2 B3 B1 -101.04(16)
B9 B2 B3 B4 -63.33(18)
B9 B2 B3 B6 -0.9(2)
B9 B8 B10 C2 38.42(15)
B9 B8 B10 B6 101.67(17)
B9 B8 B10 B7 137.63(16)
B10 C2 B2 C1 3.1(2)
B10 C2 B2 B1 64.32(19)
B10 C2 B2 B3 103.66(18)
B10 C2 B2 B9 -37.55(15)
B10 C2 B3 B1 -63.97(19)
B10 C2 B3 B2 -102.94(18)
B10 C2 B3 B4 -1.7(2)
B10 C2 B3 B6 36.83(15)
B10 C2 B6 B3 -140.53(16)
B10 C2 B6 B4 -100.97(17)
B10 C2 B6 B7 -38.35(15)
B10 C2 B9 C1 98.88(16)
B10 C2 B9 B2 139.39(17)
B10 C2 B9 B8 38.21(15)
B10 B6 B7 B4 -139.43(15)
B10 B6 B7 B5 -102.04(17)
B10 B6 B7 B8 -36.55(14)
B10 B7 B8 C1 -98.32(16)
B10 B7 B8 B5 -138.91(16)
B10 B7 B8 B9 -37.43(15)
B10 B8 B9 C1 -133.05(16)
B10 B8 B9 C2 -38.13(15)
B10 B8 B9 B2 -100.09(17)
